data_1506060
loop_
_publ_author_name
'Alegret, Carlos'
'Benet-Buchholz, Jordi'
'Riera, Antoni'

_publ_contact_author
;
    Dr. Benet-Buchholz, Jordi
    Institut Catal\`a d'Investigaci\'o Qu\'imica (ICIQ)    
    X-ray Diffraction Unit
    Avgda. Pa\=isos Catalans 16
    E-43007 Tarragona, Spain
;
_publ_section_title
;
 Stereodivergent syntheses of conduramines and aminocyclitols.
;
_journal_issue 14
_journal_name_full 'Organic letters'
_journal_page_first 3069
_journal_page_last 3072
_journal_paper_doi 10.1021/ol061022e
_journal_volume 8
_journal_year 2006
_chemical_absolute_configuration rmad
_chemical_formula_sum 'C15 H23 N O6'
_chemical_formula_weight 313.34
_chemical_name_systematic
;

 ?

;
_space_group_IT_number 4
_symmetry_cell_setting monoclinic
_symmetry_space_group_name_Hall 'P 2yb'
_symmetry_space_group_name_H-M 'P 1 21 1'
_atom_sites_solution_hydrogens geom
_atom_sites_solution_primary direct
_atom_sites_solution_secondary difmap
_audit_creation_method SHELXL-97
_cell_angle_alpha 90.00
_cell_angle_beta 91.616(3)
_cell_angle_gamma 90.00
_cell_formula_units_Z 2
_cell_length_a 8.6041(4)
_cell_length_b 8.7530(4)
_cell_length_c 11.3766(5)
_cell_measurement_reflns_used 8991
_cell_measurement_temperature 90(2)
_cell_measurement_theta_max 71.68
_cell_measurement_theta_min 3.89
_cell_volume 856.45(7)
_computing_cell_refinement 'SAINT+ Version 6.22 Bruker AXS, 2002'
_computing_data_collection 'Bruker-Nonius, Proteum 1.37, 2002'
_computing_data_reduction 'SAINT+ Version 6.22 Bruker AXS, 2002'
_computing_molecular_graphics 'Shelxtl Version 6.10 (Sheldrick, 2000)'
_computing_publication_material 'Shelxtl Version 6.10 (Sheldrick, 2000)'
_computing_structure_refinement 'Shelxtl Version 6.10 (Sheldrick, 2000)'
_computing_structure_solution 'Shelxtl Version 6.10 (Sheldrick, 2000)'
_diffrn_ambient_temperature 90(2)
_diffrn_detector_area_resol_mean 1024
_diffrn_detector_type 'Proteum CCD area detector 6000 K'
_diffrn_measured_fraction_theta_full 0.983
_diffrn_measured_fraction_theta_max 0.983
_diffrn_measurement_device_type 'three-circle diffractometer bruker-nonius'
_diffrn_measurement_method
;
 Fullsphere data collection, phi and omega scans
;
_diffrn_measurement_specimen_support 'magnetic support whith 10 micron nylon fiber cryoloop'
_diffrn_radiation_monochromator 'Multilayer Montel mirrors'
_diffrn_radiation_type CuK\a
_diffrn_radiation_wavelength 1.54178
_diffrn_reflns_av_R_equivalents 0.0570
_diffrn_reflns_av_sigmaI/netI 0.0521
_diffrn_reflns_limit_h_max 10
_diffrn_reflns_limit_h_min -10
_diffrn_reflns_limit_k_max 10
_diffrn_reflns_limit_k_min -10
_diffrn_reflns_limit_l_max 13
_diffrn_reflns_limit_l_min -13
_diffrn_reflns_number 8729
_diffrn_reflns_theta_full 71.67
_diffrn_reflns_theta_max 71.67
_diffrn_reflns_theta_min 3.89
_diffrn_source 'rotating anode X-ray tube'
_diffrn_source_current 120
_diffrn_source_power 40
_diffrn_source_size '3 mm x 0.3 mm fine focus'
_diffrn_source_type 'Bruker-Nonius FR 591'
_exptl_absorpt_coefficient_mu 0.785
_exptl_absorpt_correction_T_max 1.0000
_exptl_absorpt_correction_T_min 0.6984
_exptl_absorpt_correction_type empirical
_exptl_absorpt_process_details
; 
 SADABS Version 2.1 2003 Bruker-Nonius
 Blessing, Acta Cryst. (1995) A51 33-38
;
_exptl_crystal_colour colorless
_exptl_crystal_density_diffrn 1.215
_exptl_crystal_density_method 'not measured'
_exptl_crystal_description plate
_exptl_crystal_F_000 336
_exptl_crystal_size_max 0.60
_exptl_crystal_size_mid 0.30
_exptl_crystal_size_min 0.05
_refine_diff_density_max 0.261
_refine_diff_density_min -0.347
_refine_diff_density_rms 0.072
_refine_ls_abs_structure_details 'Flack H D (1983), Acta Cryst. A39, 876-881'
_refine_ls_abs_structure_Flack -0.03(13)
_refine_ls_extinction_coef 0.065(3)
_refine_ls_extinction_expression Fc^*^=kFc[1+0.001xFc^2^\l^3^/sin(2\q)]^-1/4^
_refine_ls_extinction_method SHELXL
_refine_ls_goodness_of_fit_ref 1.085
_refine_ls_hydrogen_treatment mixed
_refine_ls_matrix_type full
_refine_ls_number_parameters 281
_refine_ls_number_reflns 3060
_refine_ls_number_restraints 1
_refine_ls_restrained_S_all 1.085
_refine_ls_R_factor_all 0.0414
_refine_ls_R_factor_gt 0.0413
_refine_ls_shift/su_max 0.000
_refine_ls_shift/su_mean 0.000
_refine_ls_structure_factor_coef Fsqd
_refine_ls_weighting_details 'calc w=1/[\s^2^(Fo^2^)+(0.0668P)^2^+0.0533P] where P=(Fo^2^+2Fc^2^)/3'
_refine_ls_weighting_scheme calc
_refine_ls_wR_factor_gt 0.0990
_refine_ls_wR_factor_ref 0.0992
_reflns_number_gt 3037
_reflns_number_total 3060
_reflns_threshold_expression >2sigma(I)
_cod_data_source_file ol061022esi20060428_063129.cif
_cod_data_source_block cam12702g
_cod_depositor_comments
;
The following automatic conversions were performed:
'_diffrn_measurement_specimen_suppport' tag replaced with
'_diffrn_measurement_specimen_support'.

Automatic conversion script
Id: cif_correct_tags 1440 2010-10-19 06:21:57Z saulius 

The following automatic conversions were performed:

'_symmetry_cell_setting' value 'Monoclinic' changed to 'monoclinic'
according to /home/saulius/struct/CIF-dictionaries/cif_core.dic
dictionary named 'cif_core.dic' version 2.4.1 from 2010-06-29.

Automatic conversion script
Id: cif_fix_values 1715 2011-07-08 13:25:40Z adriana 
;
_cod_original_sg_symbol_H-M P2(1)
_cod_database_code 1506060

loop_
_symmetry_equiv_pos_as_xyz
'x, y, z'
'-x, y+1/2, -z'

loop_
_atom_site_label
_atom_site_type_symbol
_atom_site_fract_x
_atom_site_fract_y
_atom_site_fract_z
_atom_site_U_iso_or_equiv
_atom_site_adp_type
_atom_site_occupancy
_atom_site_symmetry_multiplicity
_atom_site_calc_flag
_atom_site_refinement_flags
O1 O -0.08383(14) -0.89847(15) -0.72311(9) 0.0298(3) Uani 1 1 d .
N1 N -0.20431(14) -1.06521(15) -0.60312(10) 0.0174(3) Uani 1 1 d .
H1B H -0.277(3) -1.131(3) -0.6011(18) 0.023(5) Uiso 1 1 d .
C1 C -0.13694(15) -1.00040(16) -0.49609(12) 0.0162(3) Uani 1 1 d .
H1A H -0.0427(19) -0.945(2) -0.5128(15) 0.009(4) Uiso 1 1 d .
O2 O -0.24544(12) -1.08393(13) -0.79556(9) 0.0230(3) Uani 1 1 d .
C2 C -0.23970(16) -0.87936(17) -0.44201(11) 0.0164(3) Uani 1 1 d .
H2A H -0.2805(19) -0.8025(19) -0.5006(14) 0.007(4) Uiso 1 1 d .
O3 O -0.36990(11) -0.95782(12) -0.39082(9) 0.0187(2) Uani 1 1 d .
C3 C -0.14525(17) -0.80035(16) -0.34462(12) 0.0174(3) Uani 1 1 d .
H3A H -0.063(2) -0.735(2) -0.3797(16) 0.017(4) Uiso 1 1 d .
O4 O -0.53090(13) -0.76251(15) -0.43383(10) 0.0273(3) Uani 1 1 d .
C4 C -0.07577(16) -0.91378(19) -0.26023(12) 0.0202(3) Uani 1 1 d .
H4A H -0.045(2) -0.873(3) -0.1865(18) 0.026(5) Uiso 1 1 d .
O5 O -0.24069(12) -0.69641(13) -0.27850(9) 0.0204(2) Uani 1 1 d .
C5 C -0.05515(17) -1.05933(19) -0.28842(12) 0.0202(3) Uani 1 1 d .
H5A H -0.008(2) -1.130(3) -0.2336(19) 0.027(5) Uiso 1 1 d .
O6 O -0.22477(13) -0.52741(13) -0.42669(11) 0.0262(3) Uani 1 1 d .
C6 C -0.09850(17) -1.12515(17) -0.40642(13) 0.0195(3) Uani 1 1 d .
H6A H -0.188(2) -1.202(3) -0.4023(18) 0.024(5) Uiso 1 1 d .
H6B H -0.009(2) -1.189(3) -0.4345(16) 0.025(5) Uiso 1 1 d .
C7 C -0.17100(17) -1.00535(18) -0.70853(13) 0.0188(3) Uani 1 1 d .
C8 C -0.2195(2) -1.0436(2) -0.91887(13) 0.0263(4) Uani 1 1 d .
C9 C -0.0476(2) -1.0565(3) -0.94583(14) 0.0371(5) Uani 1 1 d .
H9A H -0.006(3) -1.149(3) -0.917(2) 0.034(6) Uiso 1 1 d .
H9B H 0.017(4) -0.970(5) -0.907(3) 0.068(9) Uiso 1 1 d .
H9C H -0.043(3) -1.055(3) -1.028(2) 0.041(6) Uiso 1 1 d .
C10 C -0.2814(2) -0.8849(2) -0.94518(14) 0.0320(4) Uani 1 1 d .
H10A H -0.225(3) -0.804(3) -0.902(3) 0.050(7) Uiso 1 1 d .
H10B H -0.395(3) -0.869(4) -0.930(2) 0.055(8) Uiso 1 1 d .
H10C H -0.274(3) -0.863(3) -1.0358(19) 0.032(5) Uiso 1 1 d .
C11 C -0.3134(3) -1.1626(3) -0.98515(18) 0.0497(6) Uani 1 1 d .
H11A H -0.267(3) -1.269(3) -0.965(2) 0.038(6) Uiso 1 1 d .
H11B H -0.301(3) -1.146(4) -1.066(3) 0.054(8) Uiso 1 1 d .
H11C H -0.416(3) -1.153(3) -0.962(2) 0.044(7) Uiso 1 1 d .
C12 C -0.50700(16) -0.8838(2) -0.38855(13) 0.0216(3) Uani 1 1 d .
C13 C -0.62200(18) -0.9742(2) -0.32057(15) 0.0309(4) Uani 1 1 d .
H13A H -0.7253 -0.9280 -0.3304 0.046 Uiso 1 1 calc R
H13B H -0.5908 -0.9741 -0.2371 0.046 Uiso 1 1 calc R
H13C H -0.6251 -1.0795 -0.3498 0.046 Uiso 1 1 calc R
C14 C -0.27119(16) -0.56130(18) -0.33192(14) 0.0219(3) Uani 1 1 d .
C15 C -0.3702(2) -0.4623(2) -0.25689(18) 0.0330(4) Uani 1 1 d .
H15A H -0.395(3) -0.368(3) -0.300(2) 0.037(6) Uiso 1 1 d .
H15B H -0.314(4) -0.428(4) -0.194(3) 0.056(8) Uiso 1 1 d .
H15C H -0.453(4) -0.516(4) -0.235(3) 0.067(9) Uiso 1 1 d .

loop_
_atom_site_aniso_label
_atom_site_aniso_U_11
_atom_site_aniso_U_22
_atom_site_aniso_U_33
_atom_site_aniso_U_23
_atom_site_aniso_U_13
_atom_site_aniso_U_12
O1 0.0360(6) 0.0314(6) 0.0217(5) 0.0027(5) -0.0029(4) -0.0165(6)
N1 0.0161(5) 0.0185(6) 0.0175(5) -0.0003(5) -0.0016(4) -0.0034(5)
C1 0.0131(6) 0.0185(7) 0.0168(7) -0.0010(5) -0.0019(5) 0.0005(6)
O2 0.0272(5) 0.0249(6) 0.0167(5) -0.0001(4) -0.0037(4) -0.0060(5)
C2 0.0132(6) 0.0170(7) 0.0189(6) 0.0018(6) 0.0003(5) -0.0006(6)
O3 0.0118(5) 0.0202(5) 0.0241(5) 0.0005(4) 0.0011(3) -0.0004(4)
C3 0.0162(6) 0.0178(7) 0.0182(6) -0.0026(5) 0.0011(5) 0.0010(6)
O4 0.0164(5) 0.0279(6) 0.0373(6) -0.0025(5) -0.0015(4) 0.0054(5)
C4 0.0187(6) 0.0249(8) 0.0167(6) -0.0015(6) -0.0037(5) -0.0008(6)
O5 0.0189(5) 0.0193(5) 0.0230(5) -0.0036(4) 0.0018(4) 0.0013(4)
C5 0.0201(7) 0.0224(7) 0.0177(6) 0.0027(6) -0.0025(5) 0.0039(6)
O6 0.0211(6) 0.0216(6) 0.0361(6) 0.0043(5) 0.0014(4) 0.0003(4)
C6 0.0216(7) 0.0176(7) 0.0192(7) -0.0005(6) -0.0002(5) 0.0024(6)
C7 0.0182(7) 0.0191(7) 0.0189(7) -0.0003(5) -0.0026(5) 0.0007(6)
C8 0.0316(8) 0.0303(9) 0.0165(6) 0.0000(6) -0.0047(5) 0.0001(7)
C9 0.0410(10) 0.0504(12) 0.0201(8) 0.0077(8) 0.0042(7) 0.0189(10)
C10 0.0312(9) 0.0393(10) 0.0255(8) 0.0072(8) 0.0006(6) 0.0078(8)
C11 0.0781(17) 0.0488(13) 0.0216(9) -0.0036(9) -0.0097(9) -0.0223(13)
C12 0.0147(6) 0.0249(8) 0.0251(7) -0.0043(7) -0.0013(5) 0.0013(6)
C13 0.0167(7) 0.0415(10) 0.0348(8) -0.0002(8) 0.0047(6) -0.0033(7)
C14 0.0153(6) 0.0178(7) 0.0323(7) -0.0034(7) -0.0017(5) -0.0005(6)
C15 0.0298(9) 0.0238(8) 0.0456(10) -0.0081(8) 0.0042(7) 0.0055(8)

loop_
_atom_type_symbol
_atom_type_description
_atom_type_scat_dispersion_real
_atom_type_scat_dispersion_imag
_atom_type_scat_source
C C 0.0181 0.0091 'International Tables Vol C Tables 4.2.6.8 and 6.1.1.4'
H H 0.0000 0.0000 'International Tables Vol C Tables 4.2.6.8 and 6.1.1.4'
N N 0.0311 0.0180 'International Tables Vol C Tables 4.2.6.8 and 6.1.1.4'
O O 0.0492 0.0322 'International Tables Vol C Tables 4.2.6.8 and 6.1.1.4'

loop_
_geom_angle_atom_site_label_1
_geom_angle_atom_site_label_2
_geom_angle_atom_site_label_3
_geom_angle
C7 N1 C1 120.38(12)
N1 C1 C2 112.90(11)
N1 C1 C6 110.86(12)
C2 C1 C6 110.24(11)
C7 O2 C8 119.69(12)
O3 C2 C1 107.28(11)
O3 C2 C3 109.00(10)
C1 C2 C3 107.85(11)
C12 O3 C2 117.83(12)
O5 C3 C4 107.81(11)
O5 C3 C2 111.37(11)
C4 C3 C2 111.20(12)
C5 C4 C3 122.45(13)
C14 O5 C3 114.91(11)
C4 C5 C6 123.65(14)
C5 C6 C1 111.59(13)
O1 C7 N1 124.72(14)
O1 C7 O2 125.03(13)
N1 C7 O2 110.24(13)
O2 C8 C11 102.59(15)
O2 C8 C10 110.30(13)
C11 C8 C10 110.74(17)
O2 C8 C9 110.42(13)
C11 C8 C9 110.96(18)
C10 C8 C9 111.50(15)
O4 C12 O3 124.00(14)
O4 C12 C13 125.67(14)
O3 C12 C13 110.32(14)
O6 C14 O5 123.78(14)
O6 C14 C15 125.36(15)
O5 C14 C15 110.86(14)

loop_
_geom_bond_atom_site_label_1
_geom_bond_atom_site_label_2
_geom_bond_distance
O1 C7 1.213(2)
N1 C7 1.347(2)
N1 C1 1.4494(17)
C1 C2 1.5209(19)
C1 C6 1.524(2)
O2 C7 1.3519(19)
O2 C8 1.4697(18)
C2 O3 1.4500(16)
C2 C3 1.5217(19)
O3 C12 1.3467(19)
C3 O5 1.4500(17)
C3 C4 1.494(2)
O4 C12 1.195(2)
C4 C5 1.327(2)
O5 C14 1.352(2)
C5 C6 1.498(2)
O6 C14 1.198(2)
C8 C11 1.507(3)
C8 C10 1.514(3)
C8 C9 1.523(3)
C12 C13 1.499(2)
C14 C15 1.499(2)

loop_
_geom_torsion_atom_site_label_1
_geom_torsion_atom_site_label_2
_geom_torsion_atom_site_label_3
_geom_torsion_atom_site_label_4
_geom_torsion
C7 N1 C1 C2 92.39(15)
C7 N1 C1 C6 -143.36(14)
N1 C1 C2 O3 72.89(14)
C6 C1 C2 O3 -51.70(14)
N1 C1 C2 C3 -169.82(11)
C6 C1 C2 C3 65.58(14)
C1 C2 O3 C12 -148.98(12)
C3 C2 O3 C12 94.49(14)
O3 C2 C3 O5 -56.58(15)
C1 C2 C3 O5 -172.74(11)
O3 C2 C3 C4 63.68(14)
C1 C2 C3 C4 -52.48(14)
O5 C3 C4 C5 143.43(14)
C2 C3 C4 C5 21.09(19)
C4 C3 O5 C14 159.79(12)
C2 C3 O5 C14 -77.96(15)
C3 C4 C5 C6 0.1(2)
C4 C5 C6 C1 11.7(2)
N1 C1 C6 C5 -170.03(11)
C2 C1 C6 C5 -44.27(16)
C1 N1 C7 O1 1.2(2)
C1 N1 C7 O2 179.64(11)
C8 O2 C7 O1 1.7(2)
C8 O2 C7 N1 -176.78(13)
C7 O2 C8 C11 176.41(17)
C7 O2 C8 C10 -65.59(18)
C7 O2 C8 C9 58.1(2)
C2 O3 C12 O4 5.8(2)
C2 O3 C12 C13 -173.46(12)
C3 O5 C14 O6 0.2(2)
C3 O5 C14 C15 -179.99(13)

loop_
_cod_related_entry_id
_cod_related_entry_code
_cod_related_entry_database
1 21199780 ChemSpider
